data_7217670
loop_
_publ_author_name
'Safin, Damir A.'
'Bolte, Michael'
'Garcia, Yann'

_publ_section_title
;
 Solid-state photochromism and thermochromism of N-salicylidene pyrene
 derivatives
;
_journal_issue 37
_journal_name_full CrystEngComm
_journal_page_first 8786
_journal_paper_doi 10.1039/C4CE01325E
_journal_volume 16
_journal_year 2014
_chemical_formula_moiety 'C24 H17 N O2'
_chemical_formula_sum 'C24 H17 N O2'
_chemical_formula_weight 351.39
_chemical_name_systematic ?
_space_group_IT_number 14
_symmetry_cell_setting monoclinic
_symmetry_space_group_name_Hall '-P 2ybc'
_symmetry_space_group_name_H-M 'P 1 21/c 1'
_atom_sites_solution_hydrogens geom
_atom_sites_solution_primary direct
_atom_sites_solution_secondary difmap
_audit_creation_method SHELXL-97
_cell_angle_alpha 90.00
_cell_angle_beta 100.146(6)
_cell_angle_gamma 90.00
_cell_formula_units_Z 8
_cell_length_a 25.400(2)
_cell_length_b 14.8069(11)
_cell_length_c 9.0424(6)
_cell_measurement_reflns_used 20995
_cell_measurement_temperature 173(2)
_cell_measurement_theta_max 26.065
_cell_measurement_theta_min 3.19
_cell_volume 3347.6(4)
_computing_cell_refinement 'X-Area (Stoe & Cie, 2001)'
_computing_data_collection 'X-Area (Stoe & Cie, 2001)'
_computing_data_reduction 'X-Area (Stoe & Cie, 2001)'
_computing_molecular_graphics 'XP in SHELXTL-Plus (Sheldrick, 2008)'
_computing_publication_material SHELXL97
_computing_structure_refinement 'SHELXL97 (Sheldrick, 2008) '
_computing_structure_solution 'SHELXS97 (Sheldrick, 2008) '
_diffrn_ambient_temperature 173(2)
_diffrn_measured_fraction_theta_full 0.997
_diffrn_measured_fraction_theta_max 0.990
_diffrn_measurement_device_type 'STOE IPDS II two-circle-diffractometer'
_diffrn_measurement_method \w
_diffrn_radiation_monochromator 'Genix 3D multilayer optics'
_diffrn_radiation_source 'Genix 3D I\mS microfocus X-ray source'
_diffrn_radiation_type MoK\a
_diffrn_radiation_wavelength 0.71073
_diffrn_reflns_av_R_equivalents 0.0834
_diffrn_reflns_av_sigmaI/netI 0.0711
_diffrn_reflns_limit_h_max 30
_diffrn_reflns_limit_h_min -30
_diffrn_reflns_limit_k_max 17
_diffrn_reflns_limit_k_min -17
_diffrn_reflns_limit_l_max 9
_diffrn_reflns_limit_l_min -11
_diffrn_reflns_number 50219
_diffrn_reflns_theta_full 25.00
_diffrn_reflns_theta_max 25.68
_diffrn_reflns_theta_min 3.33
_diffrn_standards_number 0
_exptl_absorpt_coefficient_mu 0.089
_exptl_absorpt_correction_T_max 0.9825
_exptl_absorpt_correction_T_min 0.9696
_exptl_absorpt_correction_type multi-scan
_exptl_absorpt_process_details 'X-Area (Stoe & Cie, 2001)'
_exptl_crystal_colour orange
_exptl_crystal_density_diffrn 1.394
_exptl_crystal_density_method 'not measured'
_exptl_crystal_description block
_exptl_crystal_F_000 1472
_exptl_crystal_size_max 0.35
_exptl_crystal_size_mid 0.32
_exptl_crystal_size_min 0.20
_refine_diff_density_max 0.296
_refine_diff_density_min -0.173
_refine_diff_density_rms 0.048
_refine_ls_extinction_method none
_refine_ls_goodness_of_fit_ref 1.094
_refine_ls_hydrogen_treatment constr
_refine_ls_matrix_type full
_refine_ls_number_parameters 488
_refine_ls_number_reflns 6273
_refine_ls_number_restraints 0
_refine_ls_restrained_S_all 1.094
_refine_ls_R_factor_all 0.1044
_refine_ls_R_factor_gt 0.0736
_refine_ls_shift/su_max 0.000
_refine_ls_shift/su_mean 0.000
_refine_ls_structure_factor_coef Fsqd
_refine_ls_weighting_details 'calc w=1/[\s^2^(Fo^2^)+(0.0610P)^2^] where P=(Fo^2^+2Fc^2^)/3'
_refine_ls_weighting_scheme calc
_refine_ls_wR_factor_gt 0.1328
_refine_ls_wR_factor_ref 0.1438
_reflns_number_gt 4552
_reflns_number_total 6273
_reflns_threshold_expression I>2\s(I)
_cod_data_source_file c4ce01325e2.cif
_cod_data_source_block 7
_cod_depositor_comments
;
The following automatic conversions were performed:

'_symmetry_cell_setting' value 'Monoclinic' changed to 'monoclinic'
according to
/usr/data/users/saulius/crontab/automatic-downloads/rss-feeds/RSC/lib/dictionaries/cif_core.dic
dictionary named 'cif_core.dic' version 2.4.2 from 2011-04-26.

Automatic conversion script
Id: cif_fix_values 2281 2013-09-26 08:29:07Z andrius 

 Adding full bibliography for 7217666--7217670.cif.
;
_cod_original_sg_symbol_H-M P21/c
_cod_database_code 7217670

loop_
_symmetry_equiv_pos_as_xyz
'x, y, z'
'-x, y+1/2, -z+1/2'
'-x, -y, -z'
'x, -y-1/2, z-1/2'

loop_
_atom_site_label
_atom_site_type_symbol
_atom_site_fract_x
_atom_site_fract_y
_atom_site_fract_z
_atom_site_U_iso_or_equiv
_atom_site_adp_type
_atom_site_occupancy
_atom_site_symmetry_multiplicity
_atom_site_calc_flag
_atom_site_refinement_flags
N1 N 0.54784(13) 0.4393(2) 0.7171(4) 0.0300(7) Uani 1 1 d .
C1 C 0.58214(15) 0.4943(3) 0.6765(4) 0.0315(9) Uani 1 1 d .
H1 H 0.5784 0.5572 0.6933 0.038 Uiso 1 1 calc R
C2 C 0.50226(15) 0.4706(3) 0.7705(4) 0.0280(8) Uani 1 1 d .
C3 C 0.47793(14) 0.4105(3) 0.8597(4) 0.0270(8) Uani 1 1 d .
C4 C 0.49951(15) 0.3244(3) 0.9076(4) 0.0300(9) Uani 1 1 d .
H4 H 0.5328 0.3066 0.8825 0.036 Uiso 1 1 calc R
C5 C 0.47401(15) 0.2672(3) 0.9879(5) 0.0280(8) Uani 1 1 d .
H5 H 0.4900 0.2109 1.0195 0.034 Uiso 1 1 calc R
C6 C 0.42334(15) 0.2900(3) 1.0262(4) 0.0284(8) Uani 1 1 d .
C7 C 0.39567(17) 0.2313(3) 1.1046(5) 0.0347(9) Uani 1 1 d .
H7 H 0.4107 0.1740 1.1346 0.042 Uiso 1 1 calc R
C8 C 0.34661(19) 0.2549(3) 1.1399(5) 0.0387(11) Uani 1 1 d .
H8 H 0.3284 0.2137 1.1937 0.046 Uiso 1 1 calc R
C9 C 0.32398(16) 0.3376(3) 1.0975(5) 0.0379(10) Uani 1 1 d .
H9 H 0.2900 0.3526 1.1210 0.045 Uiso 1 1 calc R
C10 C 0.35051(15) 0.3997(3) 1.0201(4) 0.0310(9) Uani 1 1 d .
C11 C 0.32986(16) 0.4878(3) 0.9811(5) 0.0367(10) Uani 1 1 d .
H11 H 0.2966 0.5051 1.0066 0.044 Uiso 1 1 calc R
C12 C 0.35668(16) 0.5469(3) 0.9087(5) 0.0352(10) Uani 1 1 d .
H12 H 0.3425 0.6058 0.8876 0.042 Uiso 1 1 calc R
C13 C 0.40633(15) 0.5230(3) 0.8625(4) 0.0293(9) Uani 1 1 d .
C14 C 0.43317(17) 0.5809(3) 0.7792(5) 0.0343(9) Uani 1 1 d .
H14 H 0.4193 0.6397 0.7547 0.041 Uiso 1 1 calc R
C15 C 0.47913(16) 0.5542(3) 0.7322(5) 0.0327(9) Uani 1 1 d .
H15 H 0.4956 0.5940 0.6718 0.039 Uiso 1 1 calc R
C16 C 0.40110(14) 0.3759(3) 0.9832(4) 0.0279(8) Uani 1 1 d .
C17 C 0.42839(14) 0.4367(2) 0.9022(4) 0.0252(8) Uani 1 1 d .
C21 C 0.62582(15) 0.4639(3) 0.6067(4) 0.0287(9) Uani 1 1 d .
C22 C 0.63406(15) 0.3723(3) 0.5830(4) 0.0287(8) Uani 1 1 d .
C23 C 0.67539(15) 0.3449(3) 0.5074(4) 0.0291(8) Uani 1 1 d .
C24 C 0.70680(15) 0.4091(3) 0.4559(4) 0.0315(9) Uani 1 1 d .
H24 H 0.7345 0.3907 0.4042 0.038 Uiso 1 1 calc R
C25 C 0.69861(15) 0.5006(3) 0.4782(5) 0.0346(10) Uani 1 1 d .
H25 H 0.7204 0.5442 0.4411 0.042 Uiso 1 1 calc R
C26 C 0.65924(16) 0.5276(3) 0.5534(5) 0.0328(9) Uani 1 1 d .
H26 H 0.6543 0.5902 0.5700 0.039 Uiso 1 1 calc R
O1 O 0.60285(11) 0.30734(19) 0.6276(3) 0.0378(7) Uani 1 1 d .
H1O H 0.5828 0.3435 0.6629 0.045 Uiso 1 1 d R
O2 O 0.67995(12) 0.25368(17) 0.4897(4) 0.0358(7) Uani 1 1 d .
C27 C 0.71312(18) 0.2247(3) 0.3881(5) 0.0375(10) Uani 1 1 d .
H27A H 0.7130 0.1585 0.3833 0.056 Uiso 1 1 calc R
H27B H 0.7497 0.2461 0.4227 0.056 Uiso 1 1 calc R
H27C H 0.6996 0.2493 0.2880 0.056 Uiso 1 1 calc R
N1A N 1.04282(13) 0.4371(2) 0.8269(4) 0.0332(8) Uani 1 1 d .
C1A C 1.07852(15) 0.4925(3) 0.8932(5) 0.0334(9) Uani 1 1 d .
H1A H 1.0758 0.5545 0.8657 0.040 Uiso 1 1 calc R
C2A C 0.99796(15) 0.4689(3) 0.7253(4) 0.0322(9) Uani 1 1 d .
C3A C 0.97221(14) 0.4090(3) 0.6162(4) 0.0272(8) Uani 1 1 d .
C4A C 0.99284(16) 0.3201(3) 0.5926(5) 0.0329(9) Uani 1 1 d .
H4A H 1.0259 0.3015 0.6510 0.039 Uiso 1 1 calc R
C5A C 0.96624(16) 0.2631(3) 0.4894(5) 0.0312(9) Uani 1 1 d .
H5A H 0.9809 0.2052 0.4769 0.037 Uiso 1 1 calc R
C6A C 0.91632(15) 0.2877(3) 0.3982(4) 0.0308(9) Uani 1 1 d .
C7A C 0.88765(18) 0.2296(3) 0.2940(5) 0.0375(10) Uani 1 1 d .
H7A H 0.9018 0.1714 0.2803 0.045 Uiso 1 1 calc R
C8A C 0.83903(18) 0.2538(3) 0.2095(5) 0.0368(10) Uani 1 1 d .
H8A H 0.8194 0.2119 0.1416 0.044 Uiso 1 1 calc R
C9A C 0.81912(17) 0.3398(3) 0.2245(5) 0.0370(10) Uani 1 1 d .
H9A H 0.7860 0.3567 0.1645 0.044 Uiso 1 1 calc R
C10A C 0.84656(16) 0.4025(3) 0.3260(4) 0.0322(9) Uani 1 1 d .
C11A C 0.82854(15) 0.4926(3) 0.3391(5) 0.0328(9) Uani 1 1 d .
H11A H 0.7963 0.5119 0.2773 0.039 Uiso 1 1 calc R
C12A C 0.85629(16) 0.5514(3) 0.4377(5) 0.0342(10) Uani 1 1 d .
H12A H 0.8436 0.6115 0.4424 0.041 Uiso 1 1 calc R
C13A C 0.90429(15) 0.5250(3) 0.5346(5) 0.0296(9) Uani 1 1 d .
C14A C 0.93180(15) 0.5834(3) 0.6422(5) 0.0298(9) Uani 1 1 d .
H14A H 0.9192 0.6433 0.6500 0.036 Uiso 1 1 calc R
C15A C 0.97691(16) 0.5546(3) 0.7368(5) 0.0341(10) Uani 1 1 d .
H15A H 0.9942 0.5945 0.8123 0.041 Uiso 1 1 calc R
C16A C 0.89609(14) 0.3758(3) 0.4152(4) 0.0286(8) Uani 1 1 d .
C17A C 0.92437(14) 0.4367(3) 0.5221(4) 0.0271(8) Uani 1 1 d .
C21A C 1.12246(15) 0.4639(3) 1.0076(4) 0.0296(9) Uani 1 1 d .
C22A C 1.12839(15) 0.3735(3) 1.0529(5) 0.0302(9) Uani 1 1 d .
C23A C 1.16933(15) 0.3488(3) 1.1683(4) 0.0301(9) Uani 1 1 d .
C24A C 1.20404(16) 0.4133(3) 1.2396(5) 0.0339(9) Uani 1 1 d .
H24A H 1.2317 0.3965 1.3200 0.041 Uiso 1 1 calc R
C25A C 1.19849(17) 0.5032(3) 1.1934(5) 0.0383(10) Uani 1 1 d .
H25A H 1.2227 0.5472 1.2419 0.046 Uiso 1 1 calc R
C26A C 1.15906(16) 0.5282(3) 1.0808(5) 0.0350(9) Uani 1 1 d .
H26A H 1.1559 0.5897 1.0504 0.042 Uiso 1 1 calc R
O1A O 1.09454(11) 0.30854(19) 0.9881(3) 0.0413(7) Uani 1 1 d .
H1OA H 1.0743 0.3285 0.9116 0.050 Uiso 1 1 d R
O2A O 1.17139(12) 0.25833(19) 1.2039(4) 0.0402(8) Uani 1 1 d .
C27A C 1.21000(17) 0.2327(3) 1.3304(5) 0.0397(10) Uani 1 1 d .
H27D H 1.2090 0.1671 1.3436 0.060 Uiso 1 1 calc R
H27E H 1.2020 0.2626 1.4205 0.060 Uiso 1 1 calc R
H27F H 1.2457 0.2507 1.3144 0.060 Uiso 1 1 calc R

loop_
_atom_site_aniso_label
_atom_site_aniso_U_11
_atom_site_aniso_U_22
_atom_site_aniso_U_33
_atom_site_aniso_U_23
_atom_site_aniso_U_13
_atom_site_aniso_U_12
N1 0.0274(16) 0.0339(18) 0.0277(18) -0.0037(15) 0.0022(14) -0.0019(14)
C1 0.032(2) 0.033(2) 0.026(2) -0.0005(17) -0.0036(17) -0.0027(17)
C2 0.032(2) 0.029(2) 0.022(2) -0.0037(16) 0.0006(17) -0.0040(16)
C3 0.0260(18) 0.030(2) 0.023(2) -0.0058(16) -0.0017(16) 0.0012(15)
C4 0.0246(18) 0.032(2) 0.033(2) -0.0051(17) 0.0033(17) 0.0040(15)
C5 0.0252(18) 0.0262(19) 0.031(2) -0.0017(17) 0.0013(17) 0.0027(15)
C6 0.0294(19) 0.031(2) 0.023(2) -0.0015(16) -0.0009(16) -0.0001(15)
C7 0.036(2) 0.036(2) 0.029(2) 0.0047(18) -0.0029(18) 0.0026(18)
C8 0.038(2) 0.046(3) 0.031(2) 0.0018(19) 0.004(2) -0.0052(19)
C9 0.029(2) 0.052(3) 0.033(2) -0.007(2) 0.0050(18) 0.0023(18)
C10 0.0287(19) 0.035(2) 0.027(2) -0.0081(17) -0.0017(17) 0.0029(16)
C11 0.032(2) 0.045(3) 0.031(2) -0.005(2) 0.0017(18) 0.0128(18)
C12 0.039(2) 0.036(2) 0.028(2) -0.0025(18) -0.0010(18) 0.0138(18)
C13 0.031(2) 0.032(2) 0.023(2) -0.0051(17) -0.0021(17) 0.0045(16)
C14 0.041(2) 0.030(2) 0.029(2) 0.0002(17) -0.0033(19) 0.0035(17)
C15 0.035(2) 0.037(2) 0.025(2) 0.0015(17) 0.0002(17) -0.0061(18)
C16 0.0289(19) 0.030(2) 0.0225(19) -0.0055(16) -0.0026(16) 0.0029(16)
C17 0.0242(18) 0.030(2) 0.0196(19) -0.0033(15) -0.0016(15) 0.0042(15)
C21 0.032(2) 0.030(2) 0.022(2) -0.0023(16) -0.0014(17) -0.0046(16)
C22 0.0319(19) 0.031(2) 0.022(2) 0.0027(16) 0.0016(16) -0.0076(16)
C23 0.0304(19) 0.033(2) 0.024(2) 0.0004(16) 0.0044(16) -0.0041(15)
C24 0.032(2) 0.036(2) 0.028(2) -0.0019(17) 0.0081(17) -0.0036(17)
C25 0.0267(19) 0.043(3) 0.034(2) 0.0020(19) 0.0044(17) -0.0127(17)
C26 0.036(2) 0.028(2) 0.031(2) -0.0048(17) -0.0032(18) -0.0079(17)
O1 0.0366(14) 0.0331(15) 0.0473(18) -0.0014(13) 0.0171(13) -0.0044(12)
O2 0.0428(16) 0.0275(16) 0.0403(18) -0.0006(12) 0.0164(14) -0.0016(12)
C27 0.046(2) 0.032(2) 0.037(2) -0.0007(19) 0.013(2) 0.0021(19)
N1A 0.0310(17) 0.038(2) 0.0330(19) 0.0005(16) 0.0122(15) -0.0024(15)
C1A 0.034(2) 0.031(2) 0.039(2) 0.0010(19) 0.0161(19) -0.0020(17)
C2A 0.028(2) 0.039(2) 0.031(2) 0.0047(19) 0.0115(18) 0.0007(17)
C3A 0.0286(19) 0.0284(19) 0.027(2) 0.0025(16) 0.0109(16) 0.0000(16)
C4A 0.033(2) 0.034(2) 0.032(2) 0.0113(18) 0.0071(18) 0.0081(17)
C5A 0.035(2) 0.028(2) 0.032(2) -0.0005(17) 0.0109(18) 0.0053(17)
C6A 0.034(2) 0.032(2) 0.029(2) 0.0017(17) 0.0119(17) -0.0010(16)
C7A 0.043(2) 0.034(2) 0.040(2) -0.004(2) 0.018(2) 0.0006(18)
C8A 0.035(2) 0.038(3) 0.037(3) -0.0041(18) 0.004(2) -0.0073(17)
C9A 0.033(2) 0.047(3) 0.030(2) 0.0030(19) 0.0042(18) -0.0049(18)
C10A 0.033(2) 0.037(2) 0.029(2) 0.0047(17) 0.0124(17) 0.0018(17)
C11A 0.0240(18) 0.036(2) 0.041(2) 0.0068(19) 0.0112(18) 0.0035(16)
C12A 0.036(2) 0.031(2) 0.039(2) 0.0095(18) 0.0158(19) 0.0106(17)
C13A 0.035(2) 0.025(2) 0.032(2) 0.0057(17) 0.0158(18) 0.0022(16)
C14A 0.0279(19) 0.028(2) 0.037(2) 0.0022(17) 0.0135(18) 0.0040(15)
C15A 0.032(2) 0.032(2) 0.042(3) -0.0040(19) 0.0164(19) -0.0047(17)
C16A 0.0256(18) 0.031(2) 0.032(2) 0.0058(17) 0.0126(17) -0.0005(16)
C17A 0.0266(19) 0.030(2) 0.027(2) 0.0078(16) 0.0107(17) 0.0042(15)
C21A 0.0307(19) 0.032(2) 0.027(2) -0.0022(17) 0.0101(17) -0.0065(17)
C22A 0.0267(19) 0.032(2) 0.034(2) -0.0028(17) 0.0087(17) -0.0028(16)
C23A 0.0292(19) 0.030(2) 0.032(2) 0.0002(17) 0.0090(17) 0.0033(16)
C24A 0.030(2) 0.041(2) 0.030(2) -0.0028(18) 0.0029(17) -0.0035(17)
C25A 0.039(2) 0.033(2) 0.044(3) -0.0072(19) 0.011(2) -0.0092(18)
C26A 0.033(2) 0.033(2) 0.041(2) -0.0029(19) 0.0125(19) -0.0045(17)
O1A 0.0383(15) 0.0345(16) 0.0458(19) -0.0019(14) -0.0075(13) -0.0084(13)
O2A 0.0451(17) 0.0324(16) 0.0386(18) 0.0014(13) -0.0054(14) 0.0009(12)
C27A 0.038(2) 0.039(2) 0.042(3) 0.006(2) 0.008(2) 0.0029(19)

loop_
_atom_type_symbol
_atom_type_description
_atom_type_scat_dispersion_real
_atom_type_scat_dispersion_imag
_atom_type_scat_source
C C 0.0033 0.0016 'International Tables Vol C Tables 4.2.6.8 and 6.1.1.4'
H H 0.0000 0.0000 'International Tables Vol C Tables 4.2.6.8 and 6.1.1.4'
N N 0.0061 0.0033 'International Tables Vol C Tables 4.2.6.8 and 6.1.1.4'
O O 0.0106 0.0060 'International Tables Vol C Tables 4.2.6.8 and 6.1.1.4'

loop_
_geom_angle_atom_site_label_1
_geom_angle_atom_site_label_2
_geom_angle_atom_site_label_3
_geom_angle
C1 N1 C2 121.7(3)
N1 C1 C21 122.4(4)
N1 C1 H1 118.8
C21 C1 H1 118.8
C15 C2 N1 123.0(4)
C15 C2 C3 119.7(4)
N1 C2 C3 117.2(3)
C2 C3 C4 123.6(4)
C2 C3 C17 118.4(3)
C4 C3 C17 118.0(3)
C5 C4 C3 121.9(4)
C5 C4 H4 119.0
C3 C4 H4 119.0
C4 C5 C6 121.3(4)
C4 C5 H5 119.4
C6 C5 H5 119.4
C7 C6 C16 119.2(4)
C7 C6 C5 122.3(4)
C16 C6 C5 118.5(4)
C8 C7 C6 121.1(4)
C8 C7 H7 119.4
C6 C7 H7 119.4
C9 C8 C7 120.6(4)
C9 C8 H8 119.7
C7 C8 H8 119.7
C8 C9 C10 120.6(4)
C8 C9 H9 119.7
C10 C9 H9 119.7
C9 C10 C11 122.4(4)
C9 C10 C16 119.2(4)
C11 C10 C16 118.3(4)
C12 C11 C10 121.2(4)
C12 C11 H11 119.4
C10 C11 H11 119.4
C11 C12 C13 121.7(4)
C11 C12 H12 119.2
C13 C12 H12 119.2
C14 C13 C17 118.8(4)
C14 C13 C12 122.8(4)
C17 C13 C12 118.4(4)
C15 C14 C13 120.9(4)
C15 C14 H14 119.5
C13 C14 H14 119.5
C14 C15 C2 121.8(4)
C14 C15 H15 119.1
C2 C15 H15 119.1
C17 C16 C6 120.3(3)
C17 C16 C10 120.5(3)
C6 C16 C10 119.3(4)
C13 C17 C16 119.8(3)
C13 C17 C3 120.2(3)
C16 C17 C3 120.0(3)
C22 C21 C26 118.8(4)
C22 C21 C1 121.3(4)
C26 C21 C1 119.8(4)
O1 C22 C21 122.3(4)
O1 C22 C23 117.7(3)
C21 C22 C23 120.0(3)
O2 C23 C24 125.3(4)
O2 C23 C22 115.3(3)
C24 C23 C22 119.4(4)
C23 C24 C25 120.9(4)
C23 C24 H24 119.5
C25 C24 H24 119.5
C26 C25 C24 120.0(4)
C26 C25 H25 120.0
C24 C25 H25 120.0
C25 C26 C21 120.8(4)
C25 C26 H26 119.6
C21 C26 H26 119.6
C22 O1 H1O 94.9
C23 O2 C27 116.6(3)
O2 C27 H27A 109.5
O2 C27 H27B 109.5
H27A C27 H27B 109.5
O2 C27 H27C 109.5
H27A C27 H27C 109.5
H27B C27 H27C 109.5
C1A N1A C2A 120.7(4)
N1A C1A C21A 122.5(4)
N1A C1A H1A 118.7
C21A C1A H1A 118.7
C15A C2A C3A 119.6(4)
C15A C2A N1A 122.3(4)
C3A C2A N1A 118.0(4)
C2A C3A C17A 119.0(3)
C2A C3A C4A 123.0(4)
C17A C3A C4A 118.1(4)
C5A C4A C3A 121.4(4)
C5A C4A H4A 119.3
C3A C4A H4A 119.3
C4A C5A C6A 121.6(4)
C4A C5A H5A 119.2
C6A C5A H5A 119.2
C7A C6A C16A 119.2(4)
C7A C6A C5A 122.7(4)
C16A C6A C5A 118.1(4)
C8A C7A C6A 121.8(4)
C8A C7A H7A 119.1
C6A C7A H7A 119.1
C7A C8A C9A 119.4(4)
C7A C8A H8A 120.3
C9A C8A H8A 120.3
C8A C9A C10A 121.7(4)
C8A C9A H9A 119.2
C10A C9A H9A 119.2
C9A C10A C11A 123.1(4)
C9A C10A C16A 118.3(4)
C11A C10A C16A 118.5(4)
C12A C11A C10A 121.4(4)
C12A C11A H11A 119.3
C10A C11A H11A 119.3
C11A C12A C13A 121.2(4)
C11A C12A H12A 119.4
C13A C12A H12A 119.4
C14A C13A C17A 119.0(4)
C14A C13A C12A 121.9(4)
C17A C13A C12A 119.1(4)
C15A C14A C13A 120.3(4)
C15A C14A H14A 119.8
C13A C14A H14A 119.8
C14A C15A C2A 121.8(4)
C14A C15A H15A 119.1
C2A C15A H15A 119.1
C6A C16A C17A 120.5(3)
C6A C16A C10A 119.6(4)
C17A C16A C10A 119.9(3)
C13A C17A C3A 120.2(4)
C13A C17A C16A 119.6(3)
C3A C17A C16A 120.1(3)
C22A C21A C26A 118.7(4)
C22A C21A C1A 121.3(3)
C26A C21A C1A 120.0(4)
O1A C22A C23A 118.3(3)
O1A C22A C21A 121.7(4)
C23A C22A C21A 120.0(4)
O2A C23A C24A 124.7(4)
O2A C23A C22A 115.2(3)
C24A C23A C22A 120.1(4)
C23A C24A C25A 119.9(4)
C23A C24A H24A 120.1
C25A C24A H24A 120.1
C26A C25A C24A 120.7(4)
C26A C25A H25A 119.6
C24A C25A H25A 119.6
C25A C26A C21A 120.6(4)
C25A C26A H26A 119.7
C21A C26A H26A 119.7
C22A O1A H1OA 110.9
C23A O2A C27A 116.1(3)
O2A C27A H27D 109.5
O2A C27A H27E 109.5
H27D C27A H27E 109.5
O2A C27A H27F 109.5
H27D C27A H27F 109.5
H27E C27A H27F 109.5

loop_
_geom_bond_atom_site_label_1
_geom_bond_atom_site_label_2
_geom_bond_distance
N1 C1 1.292(5)
N1 C2 1.409(5)
C1 C21 1.442(6)
C1 H1 0.9500
C2 C15 1.388(6)
C2 C3 1.414(6)
C3 C4 1.425(5)
C3 C17 1.432(5)
C4 C5 1.352(6)
C4 H4 0.9500
C5 C6 1.431(5)
C5 H5 0.9500
C6 C7 1.388(6)
C6 C16 1.419(5)
C7 C8 1.384(6)
C7 H7 0.9500
C8 C9 1.378(6)
C8 H8 0.9500
C9 C10 1.398(6)
C9 H9 0.9500
C10 C11 1.426(6)
C10 C16 1.427(5)
C11 C12 1.347(6)
C11 H11 0.9500
C12 C13 1.441(6)
C12 H12 0.9500
C13 C14 1.396(6)
C13 C17 1.415(5)
C14 C15 1.369(6)
C14 H14 0.9500
C15 H15 0.9500
C16 C17 1.417(6)
C21 C22 1.395(6)
C21 C26 1.410(6)
C22 O1 1.353(5)
C22 C23 1.410(6)
C23 O2 1.367(5)
C23 C24 1.374(5)
C24 C25 1.390(6)
C24 H24 0.9500
C25 C26 1.365(6)
C25 H25 0.9500
C26 H26 0.9500
O1 H1O 0.8402
O2 C27 1.419(5)
C27 H27A 0.9800
C27 H27B 0.9800
C27 H27C 0.9800
N1A C1A 1.290(5)
N1A C2A 1.412(5)
C1A C21A 1.445(6)
C1A H1A 0.9500
C2A C15A 1.388(6)
C2A C3A 1.401(6)
C3A C17A 1.416(5)
C3A C4A 1.446(5)
C4A C5A 1.349(6)
C4A H4A 0.9500
C5A C6A 1.433(6)
C5A H5A 0.9500
C6A C7A 1.385(6)
C6A C16A 1.421(5)
C7A C8A 1.380(7)
C7A H7A 0.9500
C8A C9A 1.386(6)
C8A H8A 0.9500
C9A C10A 1.401(6)
C9A H9A 0.9500
C10A C11A 1.422(6)
C10A C16A 1.426(6)
C11A C12A 1.352(6)
C11A H11A 0.9500
C12A C13A 1.425(6)
C12A H12A 0.9500
C13A C14A 1.393(6)
C13A C17A 1.415(5)
C14A C15A 1.371(6)
C14A H14A 0.9500
C15A H15A 0.9500
C16A C17A 1.421(6)
C21A C22A 1.400(6)
C21A C26A 1.412(6)
C22A O1A 1.353(5)
C22A C23A 1.387(6)
C23A O2A 1.376(5)
C23A C24A 1.380(6)
C24A C25A 1.394(6)
C24A H24A 0.9500
C25A C26A 1.348(6)
C25A H25A 0.9500
C26A H26A 0.9500
O1A H1OA 0.8400
O2A C27A 1.421(5)
C27A H27D 0.9800
C27A H27E 0.9800
C27A H27F 0.9800

loop_
_geom_hbond_atom_site_label_D
_geom_hbond_atom_site_label_H
_geom_hbond_atom_site_label_A
_geom_hbond_distance_DH
_geom_hbond_distance_HA
_geom_hbond_distance_DA
_geom_hbond_angle_DHA
O1 H1O N1 0.84 1.79 2.612(4) 167.0
O1A H1OA N1A 0.84 1.90 2.607(5) 141.7

loop_
_geom_torsion_atom_site_label_1
_geom_torsion_atom_site_label_2
_geom_torsion_atom_site_label_3
_geom_torsion_atom_site_label_4
_geom_torsion
C2 N1 C1 C21 -173.2(3)
C1 N1 C2 C15 25.6(6)
C1 N1 C2 C3 -158.2(4)
C15 C2 C3 C4 -178.3(4)
N1 C2 C3 C4 5.4(5)
C15 C2 C3 C17 2.8(5)
N1 C2 C3 C17 -173.5(3)
C2 C3 C4 C5 -177.3(4)
C17 C3 C4 C5 1.5(5)
C3 C4 C5 C6 1.2(6)
C4 C5 C6 C7 178.1(4)
C4 C5 C6 C16 -2.5(6)
C16 C6 C7 C8 0.8(6)
C5 C6 C7 C8 -179.8(4)
C6 C7 C8 C9 0.1(7)
C7 C8 C9 C10 -1.0(7)
C8 C9 C10 C11 -176.7(4)
C8 C9 C10 C16 1.0(6)
C9 C10 C11 C12 178.9(4)
C16 C10 C11 C12 1.2(6)
C10 C11 C12 C13 2.3(6)
C11 C12 C13 C14 175.9(4)
C11 C12 C13 C17 -3.4(6)
C17 C13 C14 C15 2.0(6)
C12 C13 C14 C15 -177.3(4)
C13 C14 C15 C2 -2.9(6)
N1 C2 C15 C14 176.4(4)
C3 C2 C15 C14 0.4(6)
C7 C6 C16 C17 -179.5(4)
C5 C6 C16 C17 1.0(5)
C7 C6 C16 C10 -0.7(5)
C5 C6 C16 C10 179.8(3)
C9 C10 C16 C17 178.7(4)
C11 C10 C16 C17 -3.6(5)
C9 C10 C16 C6 -0.2(5)
C11 C10 C16 C6 177.6(3)
C14 C13 C17 C16 -178.3(4)
C12 C13 C17 C16 1.0(5)
C14 C13 C17 C3 1.2(5)
C12 C13 C17 C3 -179.5(3)
C6 C16 C17 C13 -178.8(3)
C10 C16 C17 C13 2.4(5)
C6 C16 C17 C3 1.7(5)
C10 C16 C17 C3 -177.1(3)
C2 C3 C17 C13 -3.6(5)
C4 C3 C17 C13 177.5(3)
C2 C3 C17 C16 176.0(3)
C4 C3 C17 C16 -3.0(5)
N1 C1 C21 C22 -1.7(6)
N1 C1 C21 C26 174.6(4)
C26 C21 C22 O1 -178.4(3)
C1 C21 C22 O1 -2.0(6)
C26 C21 C22 C23 0.2(6)
C1 C21 C22 C23 176.6(4)
O1 C22 C23 O2 -1.2(5)
C21 C22 C23 O2 -179.8(3)
O1 C22 C23 C24 177.8(4)
C21 C22 C23 C24 -0.9(6)
O2 C23 C24 C25 179.3(4)
C22 C23 C24 C25 0.4(6)
C23 C24 C25 C26 0.6(6)
C24 C25 C26 C21 -1.2(6)
C22 C21 C26 C25 0.8(6)
C1 C21 C26 C25 -175.7(4)
C24 C23 O2 C27 -11.7(6)
C22 C23 O2 C27 167.2(3)
C2A N1A C1A C21A 174.4(4)
C1A N1A C2A C15A -28.3(5)
C1A N1A C2A C3A 156.0(4)
C15A C2A C3A C17A -1.5(5)
N1A C2A C3A C17A 174.3(3)
C15A C2A C3A C4A 177.2(4)
N1A C2A C3A C4A -7.0(5)
C2A C3A C4A C5A 178.0(4)
C17A C3A C4A C5A -3.3(5)
C3A C4A C5A C6A 0.1(6)
C4A C5A C6A C7A -178.5(4)
C4A C5A C6A C16A 2.2(6)
C16A C6A C7A C8A -2.1(6)
C5A C6A C7A C8A 178.5(4)
C6A C7A C8A C9A 2.6(7)
C7A C8A C9A C10A -1.4(6)
C8A C9A C10A C11A 176.9(4)
C8A C9A C10A C16A -0.1(6)
C9A C10A C11A C12A -179.5(4)
C16A C10A C11A C12A -2.5(6)
C10A C11A C12A C13A -1.2(6)
C11A C12A C13A C14A -176.5(4)
C11A C12A C13A C17A 2.9(6)
C17A C13A C14A C15A -1.6(5)
C12A C13A C14A C15A 177.9(4)
C13A C14A C15A C2A 2.7(6)
C3A C2A C15A C14A -1.1(6)
N1A C2A C15A C14A -176.8(4)
C7A C6A C16A C17A 179.5(4)
C5A C6A C16A C17A -1.2(5)
C7A C6A C16A C10A 0.5(5)
C5A C6A C16A C10A 179.9(4)
C9A C10A C16A C6A 0.5(5)
C11A C10A C16A C6A -176.6(3)
C9A C10A C16A C17A -178.4(4)
C11A C10A C16A C17A 4.4(5)
C14A C13A C17A C3A -1.1(5)
C12A C13A C17A C3A 179.5(3)
C14A C13A C17A C16A 178.6(3)
C12A C13A C17A C16A -0.9(5)
C2A C3A C17A C13A 2.6(5)
C4A C3A C17A C13A -176.1(3)
C2A C3A C17A C16A -177.0(3)
C4A C3A C17A C16A 4.2(5)
C6A C16A C17A C13A 178.3(3)
C10A C16A C17A C13A -2.8(5)
C6A C16A C17A C3A -2.0(5)
C10A C16A C17A C3A 176.9(3)
N1A C1A C21A C22A -0.2(6)
N1A C1A C21A C26A -177.3(4)
C26A C21A C22A O1A 179.6(4)
C1A C21A C22A O1A 2.4(6)
C26A C21A C22A C23A 0.5(6)
C1A C21A C22A C23A -176.7(4)
O1A C22A C23A O2A 0.8(5)
C21A C22A C23A O2A 179.9(3)
O1A C22A C23A C24A -178.6(4)
C21A C22A C23A C24A 0.5(6)
O2A C23A C24A C25A 179.5(4)
C22A C23A C24A C25A -1.2(6)
C23A C24A C25A C26A 0.9(6)
C24A C25A C26A C21A 0.2(6)
C22A C21A C26A C25A -0.9(6)
C1A C21A C26A C25A 176.3(4)
C24A C23A O2A C27A 4.7(5)
C22A C23A O2A C27A -174.6(4)
